data_4000908
loop_
_publ_author_name
'Chen, Qing'
'Zeng, Ming-Hua'
'Wei, Lian-Qiang'
'Kurmoo, Mohamedally'

_publ_section_title
;
 A Multifaceted Cage Cluster, [CoII6O12&#x2283; X]&#x2212;(X =
 Cl&#x2212;or F&#x2212;): Halide Template Effect and Frustrated Magnetism
;
_journal_issue 14
_journal_name_full 'Chemistry of Materials'
_journal_page_first 4328
_journal_paper_doi 10.1021/cm1014459
_journal_volume 22
_journal_year 2010
_chemical_formula_sum 'C29 H27 Co N7 O9'
_chemical_formula_weight 676.51
_chemical_name_systematic
; 
 ? 
;
_space_group_IT_number 2
_symmetry_cell_setting triclinic
_symmetry_space_group_name_Hall '-P 1'
_symmetry_space_group_name_H-M 'P -1'
_atom_sites_solution_hydrogens geom
_atom_sites_solution_primary direct
_atom_sites_solution_secondary difmap
_audit_creation_method SHELXL-97
_cell_angle_alpha 73.756(4)
_cell_angle_beta 77.772(3)
_cell_angle_gamma 85.484(4)
_cell_formula_units_Z 2
_cell_length_a 10.680(2)
_cell_length_b 11.343(3)
_cell_length_c 12.629(3)
_cell_measurement_reflns_used 5046
_cell_measurement_temperature 173(2)
_cell_measurement_theta_max 25.1
_cell_measurement_theta_min 1.7
_cell_volume 1435.2(6)
_computing_cell_refinement 'Bruker SMART'
_computing_data_collection 'Bruker SMART'
_computing_data_reduction 'Bruker SAINT'
_computing_molecular_graphics 'Bruker SHELXTL'
_computing_publication_material 'Bruker SHELXTL'
_computing_structure_refinement 'SHELXL-97 (Sheldrick, 1997)'
_computing_structure_solution 'SHELXS-97 (Sheldrick, 1990)'
_diffrn_ambient_temperature 173(2)
_diffrn_measured_fraction_theta_full 0.988
_diffrn_measured_fraction_theta_max 0.988
_diffrn_radiation_monochromator graphite
_diffrn_radiation_source 'fine-focus sealed tube'
_diffrn_radiation_type MoK\a
_diffrn_radiation_wavelength 0.71073
_diffrn_reflns_av_R_equivalents 0.0465
_diffrn_reflns_av_sigmaI/netI 0.0860
_diffrn_reflns_limit_h_max 12
_diffrn_reflns_limit_h_min -12
_diffrn_reflns_limit_k_max 13
_diffrn_reflns_limit_k_min -13
_diffrn_reflns_limit_l_max 15
_diffrn_reflns_limit_l_min -15
_diffrn_reflns_number 10340
_diffrn_reflns_theta_full 25.10
_diffrn_reflns_theta_max 25.10
_diffrn_reflns_theta_min 1.71
_exptl_absorpt_coefficient_mu 0.667
_exptl_absorpt_correction_T_max 0.829
_exptl_absorpt_correction_T_min 0.765
_exptl_absorpt_correction_type multi-scan
_exptl_absorpt_process_details SADABS
_exptl_crystal_colour red
_exptl_crystal_density_diffrn 1.565
_exptl_crystal_density_method 'not measured'
_exptl_crystal_description prism
_exptl_crystal_F_000 698
_exptl_crystal_size_max 0.49
_exptl_crystal_size_mid 0.12
_exptl_crystal_size_min 0.08
_refine_diff_density_max 1.383
_refine_diff_density_min -0.757
_refine_diff_density_rms 0.104
_refine_ls_extinction_method none
_refine_ls_goodness_of_fit_ref 1.031
_refine_ls_hydrogen_treatment constr
_refine_ls_matrix_type full
_refine_ls_number_parameters 418
_refine_ls_number_reflns 5046
_refine_ls_number_restraints 6
_refine_ls_restrained_S_all 1.035
_refine_ls_R_factor_all 0.1253
_refine_ls_R_factor_gt 0.0730
_refine_ls_shift/su_max 0.001
_refine_ls_shift/su_mean 0.000
_refine_ls_structure_factor_coef Fsqd
_refine_ls_weighting_details 'calc w=1/[\s^2^(Fo^2^)+(0.1137P)^2^+1.6789P] where P=(Fo^2^+2Fc^2^)/3'
_refine_ls_weighting_scheme calc
_refine_ls_wR_factor_gt 0.1786
_refine_ls_wR_factor_ref 0.2128
_reflns_number_gt 3111
_reflns_number_total 5046
_reflns_threshold_expression >2sigma(I)
_cod_data_source_file cm1014459_si_002.cif
_cod_data_source_block co_3
_cod_depositor_comments
;
The following automatic conversions were performed:

'_symmetry_cell_setting' value 'Triclinic' changed to 'triclinic'
according to /home/saulius/struct/CIF-dictionaries/cif_core.dic
dictionary named 'cif_core.dic' version 2.4.2 from
2011-04-26.

'_exptl_absorpt_correction_type' value 'multi-scan '
changed to 'multi-scan' according to
/home/saulius/struct/CIF-dictionaries/cif_core.dic dictionary named
'cif_core.dic' version 2.4.2 from 2011-04-26.

Automatic conversion script
Id: cif_fix_values 1715 2011-07-08 13:25:40Z adriana 
;
_cod_original_cell_volume 1435.3(5)
_cod_original_sg_symbol_H-M P-1
_cod_database_code 4000908

loop_
_symmetry_equiv_pos_as_xyz
'x, y, z'
'-x, -y, -z'

loop_
_atom_site_label
_atom_site_type_symbol
_atom_site_fract_x
_atom_site_fract_y
_atom_site_fract_z
_atom_site_U_iso_or_equiv
_atom_site_adp_type
_atom_site_occupancy
_atom_site_symmetry_multiplicity
_atom_site_calc_flag
_atom_site_refinement_flags
Co1 Co -0.19014(7) 0.87854(7) 0.75365(6) 0.0298(3) Uani 1 1 d .
C1 C -0.0307(5) 0.6749(5) 0.7579(5) 0.0349(14) Uani 1 1 d .
C2 C 0.0636(5) 0.5927(5) 0.7969(6) 0.0418(16) Uani 1 1 d .
H2B H 0.1041 0.5377 0.7549 0.050 Uiso 1 1 calc R
C3 C 0.0982(5) 0.5910(6) 0.8960(5) 0.0403(15) Uani 1 1 d .
H3A H 0.1617 0.5338 0.9230 0.048 Uiso 1 1 calc R
C4 C 0.0403(5) 0.6733(5) 0.9577(5) 0.0366(15) Uani 1 1 d .
C11 C -0.0542(5) 0.7521(5) 0.9134(5) 0.0329(14) Uani 1 1 d .
C12 C -0.1169(5) 0.8429(6) 0.9634(5) 0.0335(14) Uani 1 1 d .
C10 C -0.2659(5) 1.0026(6) 0.9551(5) 0.0368(14) Uani 1 1 d .
C9 C -0.2445(6) 1.0143(6) 1.0580(5) 0.0467(17) Uani 1 1 d .
H9A H -0.2916 1.0745 1.0906 0.056 Uiso 1 1 calc R
C8 C -0.1573(6) 0.9406(6) 1.1113(5) 0.0463(17) Uani 1 1 d .
H8A H -0.1427 0.9500 1.1801 0.056 Uiso 1 1 calc R
C7 C -0.0890(6) 0.8505(6) 1.0644(5) 0.0391(15) Uani 1 1 d .
C6 C 0.0068(6) 0.7685(7) 1.1090(5) 0.0486(17) Uani 1 1 d .
H6A H 0.0269 0.7735 1.1773 0.058 Uiso 1 1 calc R
C5 C 0.0701(6) 0.6846(6) 1.0596(5) 0.0455(16) Uani 1 1 d .
H5A H 0.1344 0.6331 1.0922 0.055 Uiso 1 1 calc R
C13 C -0.0734(6) 0.7021(6) 0.6538(5) 0.0401(15) Uani 1 1 d .
H13A H -0.0477 0.6544 0.6016 0.048 Uiso 1 1 calc R
C15 C -0.4246(5) 0.7073(6) 0.8469(5) 0.0356(14) Uani 1 1 d .
C16 C -0.5489(6) 0.6785(7) 0.8415(6) 0.0496(17) Uani 1 1 d .
H16A H -0.5834 0.6005 0.8829 0.059 Uiso 1 1 calc R
C17 C -0.6184(6) 0.7618(7) 0.7775(5) 0.0505(18) Uani 1 1 d .
H17A H -0.7021 0.7419 0.7744 0.061 Uiso 1 1 calc R
C18 C -0.5694(5) 0.8776(6) 0.7153(5) 0.0397(15) Uani 1 1 d .
C26 C -0.3856(5) 1.0083(6) 0.6593(5) 0.0336(14) Uani 1 1 d .
C24 C -0.1919(6) 1.1113(6) 0.6080(5) 0.0373(14) Uani 1 1 d .
C23 C -0.2481(6) 1.2125(6) 0.5406(5) 0.0456(16) Uani 1 1 d .
H23A H -0.1990 1.2830 0.4994 0.055 Uiso 1 1 calc R
C22 C -0.3743(7) 1.2093(6) 0.5343(5) 0.0474(17) Uani 1 1 d .
H22A H -0.4132 1.2785 0.4900 0.057 Uiso 1 1 calc R
C21 C -0.4468(6) 1.1037(6) 0.5934(5) 0.0392(15) Uani 1 1 d .
C20 C -0.5771(6) 1.0834(7) 0.5899(5) 0.0476(18) Uani 1 1 d .
H20A H -0.6242 1.1467 0.5470 0.057 Uiso 1 1 calc R
C19 C -0.6328(5) 0.9754(7) 0.6471(5) 0.0455(17) Uani 1 1 d .
H19A H -0.7182 0.9640 0.6417 0.055 Uiso 1 1 calc R
C25 C -0.4434(5) 0.8966(6) 0.7219(5) 0.0332(14) Uani 1 1 d .
C27 C -0.3483(6) 0.6158(6) 0.9238(6) 0.0417(15) Uani 1 1 d .
C28 C -0.0624(5) 1.0903(6) 0.6243(5) 0.0387(15) Uani 1 1 d .
H28A H 0.0024 1.1499 0.5913 0.046 Uiso 1 1 calc R
C14 C -0.3592(6) 1.0820(7) 0.8999(6) 0.0504(18) Uani 1 1 d .
H14A H -0.3674 1.0803 0.8269 0.061 Uiso 1 1 calc R
N1 N -0.0903(4) 0.7488(4) 0.8199(4) 0.0339(12) Uani 1 1 d .
N2 N -0.2015(4) 0.9187(4) 0.9063(4) 0.0313(11) Uani 1 1 d .
N3 N -0.1506(4) 0.7979(5) 0.6355(4) 0.0343(12) Uani 1 1 d .
N4 N -0.4299(5) 1.1537(5) 0.9487(5) 0.0519(15) Uani 1 1 d .
N5 N -0.2635(4) 1.0150(4) 0.6679(4) 0.0297(11) Uani 1 1 d .
N6 N -0.3722(4) 0.8131(4) 0.7871(4) 0.0317(11) Uani 1 1 d .
N7 N -0.0416(4) 0.9800(5) 0.6899(4) 0.0388(13) Uani 1 1 d .
O1 O -0.2003(4) 0.8310(4) 0.5490(3) 0.0451(11) Uani 1 1 d .
H1 H -0.2136 0.9073 0.5328 0.068 Uiso 0.50 1 calc PR
O1W O -0.3030(8) 0.4212(7) 0.7309(6) 0.126(3) Uani 1 1 d .
H1WA H -0.2489 0.4753 0.7241 0.189 Uiso 1 1 d R
H1WB H -0.2840 0.3554 0.7772 0.189 Uiso 1 1 d R
O2 O -0.5133(6) 1.2220(6) 0.8843(4) 0.0816(18) Uani 1 1 d .
H2A H -0.4748 1.2464 0.8170 0.122 Uiso 1 1 calc R
O2W O -0.0370(9) 0.4018(6) 0.6018(6) 0.123(3) Uani 1 1 d .
H2WA H 0.0207 0.4505 0.5995 0.185 Uiso 1 1 d R
H2WB H -0.0969 0.4437 0.5728 0.185 Uiso 1 1 d R
O3 O -0.3406(4) 0.6375(5) 1.0121(4) 0.0561(13) Uani 1 1 d .
O6 O -0.7479(19) 0.4238(19) 0.6287(8) 0.454(18) Uani 1 1 d U
H6C H -0.7665 0.4972 0.6100 0.681 Uiso 1 1 d R
O4 O -0.2999(6) 0.5252(5) 0.8924(5) 0.0744(16) Uani 1 1 d .
O5 O 0.0672(4) 0.9458(4) 0.7109(4) 0.0481(12) Uani 1 1 d .
H5 H 0.0914 0.8831 0.6886 0.072 Uiso 0.50 1 calc PR
O3W O -0.3871(16) 0.5872(13) 0.5656(8) 0.335(12) Uani 1 1 d .
H3WA H -0.3768 0.5283 0.6223 0.502 Uiso 1 1 d R
H3WB H -0.3362 0.6442 0.5590 0.502 Uiso 1 1 d R
C29 C -0.6820(13) 0.3836(14) 0.7130(11) 0.175(7) Uani 1 1 d .
H29A H -0.6092 0.4359 0.6843 0.262 Uiso 1 1 d R
H29B H -0.6533 0.2992 0.7295 0.262 Uiso 1 1 d R
H29C H -0.7305 0.4007 0.7805 0.262 Uiso 1 1 d R

loop_
_atom_site_aniso_label
_atom_site_aniso_U_11
_atom_site_aniso_U_22
_atom_site_aniso_U_33
_atom_site_aniso_U_23
_atom_site_aniso_U_13
_atom_site_aniso_U_12
Co1 0.0162(4) 0.0489(5) 0.0247(4) -0.0095(4) -0.0045(3) -0.0024(3)
C1 0.024(3) 0.042(4) 0.037(3) -0.012(3) 0.004(3) -0.009(3)
C2 0.029(3) 0.036(4) 0.051(4) -0.001(3) -0.002(3) -0.007(3)
C3 0.023(3) 0.040(4) 0.049(4) 0.000(3) -0.004(3) -0.002(3)
C4 0.025(3) 0.043(4) 0.032(3) 0.010(3) -0.007(3) -0.010(3)
C11 0.025(3) 0.044(4) 0.027(3) -0.002(3) -0.005(2) -0.008(3)
C12 0.023(3) 0.050(4) 0.024(3) -0.003(3) -0.003(2) -0.010(3)
C10 0.030(3) 0.048(4) 0.029(3) -0.006(3) -0.004(3) -0.001(3)
C9 0.045(4) 0.065(5) 0.032(3) -0.020(3) -0.002(3) -0.001(3)
C8 0.047(4) 0.070(5) 0.027(3) -0.017(3) -0.012(3) -0.005(3)
C7 0.035(3) 0.051(4) 0.030(3) -0.005(3) -0.007(3) -0.012(3)
C6 0.045(4) 0.068(5) 0.032(4) -0.002(3) -0.019(3) -0.009(4)
C5 0.035(3) 0.056(4) 0.042(4) 0.000(3) -0.017(3) -0.004(3)
C13 0.031(3) 0.053(4) 0.041(4) -0.022(3) -0.003(3) -0.005(3)
C15 0.031(3) 0.048(4) 0.026(3) -0.011(3) 0.005(3) -0.014(3)
C16 0.034(3) 0.063(5) 0.049(4) -0.010(4) -0.004(3) -0.017(3)
C17 0.020(3) 0.088(5) 0.045(4) -0.022(4) 0.003(3) -0.022(3)
C18 0.021(3) 0.072(5) 0.031(3) -0.024(3) -0.001(3) 0.000(3)
C26 0.024(3) 0.055(4) 0.026(3) -0.015(3) -0.009(2) 0.006(3)
C24 0.032(3) 0.052(4) 0.027(3) -0.011(3) -0.004(3) 0.000(3)
C23 0.046(4) 0.050(4) 0.039(4) -0.007(3) -0.009(3) -0.003(3)
C22 0.058(4) 0.055(4) 0.029(3) -0.008(3) -0.018(3) 0.010(3)
C21 0.037(3) 0.060(4) 0.024(3) -0.018(3) -0.008(3) 0.007(3)
C20 0.033(3) 0.080(5) 0.038(4) -0.025(4) -0.018(3) 0.020(4)
C19 0.018(3) 0.084(5) 0.042(4) -0.031(4) -0.007(3) 0.006(3)
C25 0.020(3) 0.053(4) 0.027(3) -0.014(3) -0.002(2) -0.003(3)
C27 0.034(3) 0.041(4) 0.040(4) -0.003(3) 0.006(3) -0.007(3)
C28 0.028(3) 0.050(4) 0.036(3) -0.005(3) -0.004(3) -0.012(3)
C14 0.048(4) 0.073(5) 0.035(4) -0.024(4) -0.011(3) 0.014(4)
N1 0.022(2) 0.051(3) 0.029(3) -0.010(2) -0.005(2) -0.002(2)
N2 0.020(2) 0.052(3) 0.023(2) -0.012(2) -0.0021(19) -0.005(2)
N3 0.019(2) 0.060(3) 0.025(3) -0.011(2) -0.004(2) -0.009(2)
N4 0.048(3) 0.068(4) 0.041(3) -0.020(3) -0.010(3) 0.015(3)
N5 0.018(2) 0.047(3) 0.026(2) -0.011(2) -0.0052(19) -0.006(2)
N6 0.022(2) 0.048(3) 0.026(2) -0.012(2) -0.003(2) -0.002(2)
N7 0.020(2) 0.066(4) 0.035(3) -0.022(3) -0.002(2) -0.004(2)
O1 0.032(2) 0.075(3) 0.034(2) -0.023(2) -0.0117(19) 0.006(2)
O1W 0.183(8) 0.117(6) 0.091(5) -0.039(4) -0.056(5) 0.036(6)
O2 0.083(4) 0.118(5) 0.046(3) -0.030(3) -0.027(3) 0.050(4)
O2W 0.188(8) 0.093(5) 0.106(5) -0.045(4) -0.043(5) -0.005(5)
O3 0.053(3) 0.075(3) 0.042(3) -0.021(3) -0.012(2) 0.010(2)
O6 0.54(3) 0.65(3) 0.087(7) -0.082(13) -0.095(12) 0.51(3)
O4 0.081(4) 0.068(4) 0.077(4) -0.024(3) -0.024(3) 0.020(3)
O5 0.022(2) 0.083(4) 0.042(3) -0.018(2) -0.0080(19) -0.005(2)
O3W 0.48(2) 0.352(18) 0.113(8) -0.044(10) -0.086(11) 0.323(18)
C29 0.164(13) 0.237(16) 0.100(9) -0.026(10) -0.044(9) 0.118(12)

loop_
_atom_type_symbol
_atom_type_description
_atom_type_scat_dispersion_real
_atom_type_scat_dispersion_imag
_atom_type_scat_source
C C 0.0033 0.0016 'International Tables Vol C Tables 4.2.6.8 and 6.1.1.4'
H H 0.0000 0.0000 'International Tables Vol C Tables 4.2.6.8 and 6.1.1.4'
N N 0.0061 0.0033 'International Tables Vol C Tables 4.2.6.8 and 6.1.1.4'
O O 0.0106 0.0060 'International Tables Vol C Tables 4.2.6.8 and 6.1.1.4'
Co Co 0.3494 0.9721 'International Tables Vol C Tables 4.2.6.8 and 6.1.1.4'

loop_
_geom_angle_atom_site_label_1
_geom_angle_atom_site_label_2
_geom_angle_atom_site_label_3
_geom_angle
N5 Co1 N1 169.74(19)
N5 Co1 N3 93.9(2)
N1 Co1 N3 80.9(2)
N5 Co1 N7 80.2(2)
N1 Co1 N7 91.0(2)
N3 Co1 N7 91.65(19)
N5 Co1 N6 82.27(19)
N1 Co1 N6 106.16(19)
N3 Co1 N6 87.13(18)
N7 Co1 N6 162.3(2)
N5 Co1 N2 103.95(19)
N1 Co1 N2 81.2(2)
N3 Co1 N2 162.1(2)
N7 Co1 N2 89.81(18)
N6 Co1 N2 96.74(17)
N1 C1 C2 119.3(6)
N1 C1 C13 110.4(5)
C2 C1 C13 130.2(6)
C3 C2 C1 120.0(6)
C3 C2 H2B 120.0
C1 C2 H2B 120.0
C2 C3 C4 120.4(6)
C2 C3 H3A 119.8
C4 C3 H3A 119.8
C11 C4 C3 116.0(5)
C11 C4 C5 117.6(6)
C3 C4 C5 126.4(6)
N1 C11 C4 122.7(6)
N1 C11 C12 114.8(5)
C4 C11 C12 122.4(5)
N2 C12 C7 125.0(6)
N2 C12 C11 115.9(5)
C7 C12 C11 119.1(5)
N2 C10 C9 121.6(5)
N2 C10 C14 118.6(5)
C9 C10 C14 119.9(6)
C8 C9 C10 120.8(6)
C8 C9 H9A 119.6
C10 C9 H9A 119.6
C9 C8 C7 119.7(6)
C9 C8 H8A 120.1
C7 C8 H8A 120.1
C12 C7 C8 116.2(6)
C12 C7 C6 117.6(6)
C8 C7 C6 126.2(6)
C5 C6 C7 123.6(6)
C5 C6 H6A 118.2
C7 C6 H6A 118.2
C6 C5 C4 119.6(6)
C6 C5 H5A 120.2
C4 C5 H5A 120.2
N3 C13 C1 115.0(5)
N3 C13 H13A 122.5
C1 C13 H13A 122.5
N6 C15 C16 121.5(6)
N6 C15 C27 118.6(5)
C16 C15 C27 120.0(5)
C17 C16 C15 119.8(6)
C17 C16 H16A 120.1
C15 C16 H16A 120.1
C16 C17 C18 121.2(6)
C16 C17 H17A 119.4
C18 C17 H17A 119.4
C25 C18 C17 115.2(6)
C25 C18 C19 117.5(6)
C17 C18 C19 127.3(6)
N5 C26 C21 122.1(6)
N5 C26 C25 114.1(5)
C21 C26 C25 123.8(5)
N5 C24 C23 119.2(5)
N5 C24 C28 110.6(5)
C23 C24 C28 130.1(6)
C22 C23 C24 119.7(6)
C22 C23 H23A 120.2
C24 C23 H23A 120.2
C23 C22 C21 120.3(6)
C23 C22 H22A 119.8
C21 C22 H22A 119.8
C26 C21 C22 116.7(6)
C26 C21 C20 116.4(6)
C22 C21 C20 126.9(6)
C19 C20 C21 120.5(6)
C19 C20 H20A 119.8
C21 C20 H20A 119.8
C20 C19 C18 122.9(6)
C20 C19 H19A 118.6
C18 C19 H19A 118.6
N6 C25 C18 124.1(5)
N6 C25 C26 116.9(5)
C18 C25 C26 118.9(5)
O3 C27 O4 125.5(7)
O3 C27 C15 117.2(6)
O4 C27 C15 117.4(6)
N7 C28 C24 113.6(5)
N7 C28 H28A 123.2
C24 C28 H28A 123.2
N4 C14 C10 120.0(6)
N4 C14 H14A 120.0
C10 C14 H14A 120.0
C11 N1 C1 121.3(5)
C11 N1 Co1 118.1(4)
C1 N1 Co1 118.2(4)
C10 N2 C12 116.6(5)
C10 N2 Co1 134.8(4)
C12 N2 Co1 108.5(4)
O1 N3 C13 122.5(5)
O1 N3 Co1 122.6(4)
C13 N3 Co1 114.9(4)
C14 N4 O2 112.3(5)
C24 N5 C26 121.8(5)
C24 N5 Co1 119.9(4)
C26 N5 Co1 117.9(4)
C15 N6 C25 118.1(5)
C15 N6 Co1 133.2(4)
C25 N6 Co1 108.3(3)
O5 N7 C28 121.8(5)
O5 N7 Co1 122.7(4)
C28 N7 Co1 115.5(4)
N3 O1 H1 109.5
H1WA O1W H1WB 108.5
N4 O2 H2A 109.5
H2WA O2W H2WB 108.6
C29 O6 H6C 118.0
N7 O5 H5 109.5
H3WA O3W H3WB 108.5
O6 C29 H29A 100.7
O6 C29 H29B 117.4
H29A C29 H29B 109.5
O6 C29 H29C 109.9
H29A C29 H29C 109.5
H29B C29 H29C 109.5

loop_
_geom_bond_atom_site_label_1
_geom_bond_atom_site_label_2
_geom_bond_distance
Co1 N5 1.847(5)
Co1 N1 1.856(5)
Co1 N3 1.917(5)
Co1 N7 1.928(5)
Co1 N6 2.053(4)
Co1 N2 2.079(4)
C1 N1 1.339(7)
C1 C2 1.390(8)
C1 C13 1.427(8)
C2 C3 1.374(9)
C2 H2B 0.9500
C3 C4 1.405(9)
C3 H3A 0.9500
C4 C11 1.396(8)
C4 C5 1.431(8)
C11 N1 1.328(7)
C11 C12 1.409(8)
C12 N2 1.372(7)
C12 C7 1.397(8)
C10 N2 1.343(7)
C10 C9 1.409(8)
C10 C14 1.447(9)
C9 C8 1.360(9)
C9 H9A 0.9500
C8 C7 1.402(9)
C8 H8A 0.9500
C7 C6 1.425(9)
C6 C5 1.343(9)
C6 H6A 0.9500
C5 H5A 0.9500
C13 N3 1.308(8)
C13 H13A 0.9500
C15 N6 1.320(7)
C15 C16 1.412(8)
C15 C27 1.524(9)
C16 C17 1.347(9)
C16 H16A 0.9500
C17 C18 1.404(9)
C17 H17A 0.9500
C18 C25 1.402(7)
C18 C19 1.424(9)
C26 N5 1.340(7)
C26 C21 1.381(8)
C26 C25 1.403(8)
C24 N5 1.332(7)
C24 C23 1.402(8)
C24 C28 1.433(8)
C23 C22 1.370(9)
C23 H23A 0.9500
C22 C21 1.412(9)
C22 H22A 0.9500
C21 C20 1.440(8)
C20 C19 1.347(9)
C20 H20A 0.9500
C19 H19A 0.9500
C25 N6 1.368(7)
C27 O3 1.228(8)
C27 O4 1.240(8)
C28 N7 1.325(8)
C28 H28A 0.9500
C14 N4 1.264(8)
C14 H14A 0.9500
N3 O1 1.265(5)
N4 O2 1.379(7)
N7 O5 1.254(6)
O1 H1 0.8400
O1W H1WA 0.8501
O1W H1WB 0.8500
O2 H2A 0.8400
O2W H2WA 0.8500
O2W H2WB 0.8499
O6 C29 1.354(15)
O6 H6C 0.8200
O5 H5 0.8400
O3W H3WA 0.8516
O3W H3WB 0.8520
C29 H29A 0.9599
C29 H29B 0.9600
C29 H29C 0.9601

loop_
_geom_hbond_atom_site_label_D
_geom_hbond_atom_site_label_H
_geom_hbond_atom_site_label_A
_geom_hbond_distance_DH
_geom_hbond_distance_HA
_geom_hbond_distance_DA
_geom_hbond_angle_DHA
_geom_hbond_site_symmetry_A
O1 H1 N5 0.84 2.32 2.858(6) 122.6 .
O1W H1WB O2 0.85 2.86 3.227(11) 108.5 1_545
O2 H2A O1W 0.84 2.65 3.227(11) 127.4 1_565
O2W H2WA O6 0.85 2.56 3.21(2) 134.8 1_655
O2W H2WB O1W 0.85 2.61 2.986(12) 107.7 .
O3W H3WA O1W 0.85 1.83 2.653(11) 161.6 .
O3W H3WB O1 0.85 2.62 3.47(2) 173.9 .
